data_4029244
loop_
_publ_author_name
'Hao, Wenyan'
'Jiang, Yuanyuan'
'Cai, Mingzhong'

_publ_section_title
;
 Synthesis of Indolyl Imidazole Derivatives via Base-Promoted Tandem
 Reaction of N-[2-(1-Alkynyl)phenyl]carbodiimides with Isocyanides.
;
_journal_issue 8
_journal_name_full 'The Journal of organic chemistry'
_journal_page_first 3634
_journal_page_last 3640
_journal_paper_doi 10.1021/jo402552c
_journal_volume 79
_journal_year 2014
_chemical_formula_sum 'C26 H21 N3 O2'
_chemical_formula_weight 407.46
_chemical_name_systematic
; 
 ? 
;
_space_group_crystal_system triclinic
_space_group_IT_number 2
_space_group_name_Hall '-P 1'
_space_group_name_H-M_alt 'P -1'
_symmetry_space_group_name_Hall '-P 1'
_symmetry_space_group_name_H-M 'P -1'
_atom_sites_solution_hydrogens geom
_audit_creation_method SHELXL-2013
_cell_angle_alpha 104.939(17)
_cell_angle_beta 107.636(17)
_cell_angle_gamma 102.881(19)
_cell_formula_units_Z 2
_cell_length_a 8.655(13)
_cell_length_b 10.845(16)
_cell_length_c 12.574(18)
_cell_measurement_reflns_used 767
_cell_measurement_temperature 293(2)
_cell_measurement_theta_max 26.136
_cell_measurement_theta_min 2.216
_cell_volume 1027(3)
_computing_cell_refinement 'Bruker SMART'
_computing_data_collection 'Bruker SMART'
_computing_data_reduction 'Bruker SHELXTL'
_computing_molecular_graphics 'Bruker SHELXTL'
_computing_publication_material 'Bruker SHELXTL'
_computing_structure_refinement 'SHELXL-2013 (Sheldrick, 2013)'
_computing_structure_solution 'Bruker SHELXTL'
_diffrn_ambient_temperature 293(2)
_diffrn_measured_fraction_theta_full 0.952
_diffrn_measured_fraction_theta_max 0.976
_diffrn_measurement_device_type 'CCD area detector'
_diffrn_measurement_method 'phi and omega scans'
_diffrn_radiation_type MoK\a
_diffrn_radiation_wavelength 0.71073
_diffrn_reflns_av_R_equivalents 0.0739
_diffrn_reflns_av_unetI/netI 0.0622
_diffrn_reflns_Laue_measured_fraction_full 0.952
_diffrn_reflns_Laue_measured_fraction_max 0.976
_diffrn_reflns_limit_h_max 10
_diffrn_reflns_limit_h_min -10
_diffrn_reflns_limit_k_max 9
_diffrn_reflns_limit_k_min -12
_diffrn_reflns_limit_l_max 14
_diffrn_reflns_limit_l_min -14
_diffrn_reflns_number 4228
_diffrn_reflns_point_group_measured_fraction_full 0.952
_diffrn_reflns_point_group_measured_fraction_max 0.976
_diffrn_reflns_theta_full 25.242
_diffrn_reflns_theta_max 25.007
_diffrn_reflns_theta_min 1.814
_exptl_absorpt_coefficient_mu 0.085
_exptl_absorpt_correction_T_max 1.000
_exptl_absorpt_correction_T_min -0.138
_exptl_absorpt_correction_type multi-scan
_exptl_absorpt_process_details sadabs
_exptl_crystal_colour cololess
_exptl_crystal_density_diffrn 1.318
_exptl_crystal_description rod
_exptl_crystal_F_000 428
_exptl_crystal_size_max 0.150
_exptl_crystal_size_mid 0.100
_exptl_crystal_size_min 0.080
_refine_diff_density_max 0.591
_refine_diff_density_min -0.477
_refine_diff_density_rms 0.104
_refine_ls_extinction_coef 0.062(14)
_refine_ls_extinction_expression Fc^*^=kFc[1+0.001xFc^2^\l^3^/sin(2\q)]^-1/4^
_refine_ls_extinction_method SHELXL
_refine_ls_goodness_of_fit_ref 1.010
_refine_ls_hydrogen_treatment constr
_refine_ls_matrix_type full
_refine_ls_number_parameters 282
_refine_ls_number_reflns 3535
_refine_ls_number_restraints 0
_refine_ls_restrained_S_all 1.010
_refine_ls_R_factor_all 0.1214
_refine_ls_R_factor_gt 0.1060
_refine_ls_shift/su_max 0.001
_refine_ls_shift/su_mean 0.000
_refine_ls_structure_factor_coef Fsqd
_refine_ls_weighting_details
; 
 w=1/[\s^2^(Fo^2^)+(0.2000P)^2^+1.0000P] 
 where P=(Fo^2^+2Fc^2^)/3 
;
_refine_ls_weighting_scheme calc
_refine_ls_wR_factor_gt 0.2820
_refine_ls_wR_factor_ref 0.3004
_reflns_Friedel_coverage 0.000
_reflns_number_gt 2668
_reflns_number_total 3535
_reflns_threshold_expression 'I > 2\s(I)'
_cod_data_source_file jo402552c_si_001.cif
_cod_data_source_block a30412a
_cod_depositor_comments
;Adding full bibliography for
 ./tmp-cod-update-bibliographies-12971/cifs/4029244.cif.
;
_cod_database_code 4029244
_shelx_space_group_comment
; 
The symmetry employed for this shelxl refinement is uniquely defined 
by the following loop, which should always be used as a source of 
symmetry information in preference to the above space-group names. 
They are only intended as comments. 
;
_shelx_estimated_absorpt_t_min 0.987
_shelx_estimated_absorpt_t_max 0.993
_shelxl_version_number 2013-2

loop_
_space_group_symop_operation_xyz
'x, y, z'
'-x, -y, -z'

loop_
_atom_site_label
_atom_site_type_symbol
_atom_site_fract_x
_atom_site_fract_y
_atom_site_fract_z
_atom_site_U_iso_or_equiv
_atom_site_adp_type
_atom_site_occupancy
_atom_site_site_symmetry_order
_atom_site_calc_flag
_atom_site_refinement_flags_posn
_atom_site_refinement_flags_adp
N1 N 0.2064(4) 0.3847(3) 0.2332(3) 0.0363(7) Uani 1 1 d . .
N2 N 0.2199(4) 0.4309(3) 0.4354(3) 0.0373(8) Uani 1 1 d . .
N3 N 0.1569(4) 0.6206(3) 0.4738(3) 0.0434(8) Uani 1 1 d . .
O1 O 0.0956(4) 0.6052(3) 0.1749(3) 0.0563(9) Uani 1 1 d . .
O2 O 0.0687(5) 0.7605(3) 0.3178(3) 0.0719(11) Uani 1 1 d . .
C1 C 0.1259(5) 0.2449(4) 0.1749(3) 0.0385(9) Uani 1 1 d . .
C2 C 0.2078(5) 0.1992(4) 0.1048(4) 0.0457(10) Uani 1 1 d . .
H2 H 0.1780 0.1103 0.0554 0.055 Uiso 1 1 calc R U
C3 C 0.3481(5) 0.3102(4) 0.1192(3) 0.0430(9) Uani 1 1 d . .
C4 C 0.4747(6) 0.3239(5) 0.0733(4) 0.0554(11) Uani 1 1 d . .
H4 H 0.4763 0.2499 0.0169 0.067 Uiso 1 1 calc R U
C5 C 0.5978(6) 0.4472(5) 0.1113(4) 0.0594(12) Uani 1 1 d . .
H5 H 0.6842 0.4566 0.0815 0.071 Uiso 1 1 calc R U
C6 C 0.5937(6) 0.5582(5) 0.1944(4) 0.0547(11) Uani 1 1 d . .
H6 H 0.6783 0.6411 0.2193 0.066 Uiso 1 1 calc R U
C7 C 0.4689(5) 0.5495(4) 0.2409(4) 0.0444(10) Uani 1 1 d . .
H7 H 0.4676 0.6243 0.2966 0.053 Uiso 1 1 calc R U
C8 C 0.3446(5) 0.4240(4) 0.2013(3) 0.0400(9) Uani 1 1 d . .
C9 C -0.0210(5) 0.1697(4) 0.1933(3) 0.0394(9) Uani 1 1 d . .
C10 C -0.0293(6) 0.0435(4) 0.2018(4) 0.0498(10) Uani 1 1 d . .
H10 H 0.0580 0.0087 0.1961 0.060 Uiso 1 1 calc R U
C11 C -0.1655(7) -0.0307(4) 0.2185(4) 0.0617(13) Uani 1 1 d . .
H11 H -0.1712 -0.1159 0.2226 0.074 Uiso 1 1 calc R U
C12 C -0.2929(7) 0.0215(5) 0.2290(5) 0.0666(13) Uani 1 1 d . .
H12 H -0.3843 -0.0280 0.2412 0.080 Uiso 1 1 calc R U
C13 C -0.2861(6) 0.1463(5) 0.2215(4) 0.0622(12) Uani 1 1 d . .
H13 H -0.3727 0.1813 0.2287 0.075 Uiso 1 1 calc R U
C14 C -0.1513(5) 0.2195(4) 0.2034(4) 0.0509(10) Uani 1 1 d . .
H14 H -0.1478 0.3039 0.1979 0.061 Uiso 1 1 calc R U
C15 C 0.1890(5) 0.4631(3) 0.3341(3) 0.0366(8) Uani 1 1 d . .
C16 C 0.1494(5) 0.5794(4) 0.3593(3) 0.0385(9) Uani 1 1 d . .
C17 C 0.1956(5) 0.5288(4) 0.5153(4) 0.0415(9) Uani 1 1 d . .
H17 H 0.2057 0.5298 0.5913 0.050 Uiso 1 1 calc R U
C18 C 0.1010(5) 0.6604(4) 0.2845(4) 0.0436(9) Uani 1 1 d . .
C19 C 0.0653(7) 0.6847(5) 0.0984(4) 0.0649(14) Uani 1 1 d . .
H19A H -0.0151 0.7296 0.1136 0.078 Uiso 1 1 calc R U
H19B H 0.0149 0.6255 0.0156 0.078 Uiso 1 1 calc R U
C20 C 0.2294(8) 0.7877(6) 0.1206(6) 0.0825(17) Uani 1 1 d . .
H20A H 0.2719 0.8529 0.1996 0.124 Uiso 1 1 calc R U
H20B H 0.2092 0.8325 0.0635 0.124 Uiso 1 1 calc R U
H20C H 0.3125 0.7441 0.1129 0.124 Uiso 1 1 calc R U
C21 C 0.2596(5) 0.3160(3) 0.4548(3) 0.0360(8) Uani 1 1 d . .
C22 C 0.3952(5) 0.2837(4) 0.4286(4) 0.0437(9) Uani 1 1 d . .
H22 H 0.4585 0.3364 0.3987 0.052 Uiso 1 1 calc R U
C23 C 0.4327(6) 0.1731(5) 0.4479(4) 0.0577(12) Uani 1 1 d . .
H23 H 0.5215 0.1501 0.4301 0.069 Uiso 1 1 calc R U
C24 C 0.3403(7) 0.0959(5) 0.4933(5) 0.0616(13) Uani 1 1 d . .
H24 H 0.3665 0.0210 0.5062 0.074 Uiso 1 1 calc R U
C25 C 0.2089(6) 0.1300(4) 0.5197(4) 0.0569(12) Uani 1 1 d . .
H25 H 0.1478 0.0786 0.5516 0.068 Uiso 1 1 calc R U
C26 C 0.1666(5) 0.2396(4) 0.4995(3) 0.0449(10) Uani 1 1 d . .
H26 H 0.0761 0.2611 0.5160 0.054 Uiso 1 1 calc R U

loop_
_atom_site_aniso_label
_atom_site_aniso_U_11
_atom_site_aniso_U_22
_atom_site_aniso_U_33
_atom_site_aniso_U_23
_atom_site_aniso_U_13
_atom_site_aniso_U_12
N1 0.0408(17) 0.0345(16) 0.0386(16) 0.0167(13) 0.0208(13) 0.0092(13)
N2 0.0369(16) 0.0373(16) 0.0428(16) 0.0191(13) 0.0207(14) 0.0081(13)
N3 0.0417(18) 0.0403(18) 0.058(2) 0.0196(15) 0.0305(16) 0.0124(14)
O1 0.077(2) 0.0466(16) 0.0537(17) 0.0268(13) 0.0234(15) 0.0267(15)
O2 0.109(3) 0.0540(19) 0.089(2) 0.0401(17) 0.058(2) 0.050(2)
C1 0.042(2) 0.0357(19) 0.0410(19) 0.0167(15) 0.0177(16) 0.0130(16)
C2 0.049(2) 0.037(2) 0.051(2) 0.0150(17) 0.0197(18) 0.0141(17)
C3 0.045(2) 0.048(2) 0.046(2) 0.0239(17) 0.0230(18) 0.0191(18)
C4 0.059(3) 0.063(3) 0.058(2) 0.028(2) 0.033(2) 0.023(2)
C5 0.054(3) 0.079(3) 0.069(3) 0.043(3) 0.041(2) 0.023(2)
C6 0.048(2) 0.062(3) 0.061(3) 0.034(2) 0.025(2) 0.010(2)
C7 0.045(2) 0.044(2) 0.049(2) 0.0237(17) 0.0227(18) 0.0091(17)
C8 0.042(2) 0.043(2) 0.0397(19) 0.0223(16) 0.0163(16) 0.0124(16)
C9 0.039(2) 0.0344(19) 0.0387(18) 0.0133(15) 0.0117(16) 0.0050(15)
C10 0.058(3) 0.037(2) 0.053(2) 0.0167(17) 0.023(2) 0.0098(18)
C11 0.077(3) 0.039(2) 0.069(3) 0.024(2) 0.033(3) 0.005(2)
C12 0.059(3) 0.062(3) 0.077(3) 0.030(2) 0.032(3) -0.001(2)
C13 0.047(3) 0.071(3) 0.073(3) 0.031(2) 0.029(2) 0.013(2)
C14 0.047(2) 0.047(2) 0.059(2) 0.0238(19) 0.021(2) 0.0105(18)
C15 0.0365(19) 0.0347(19) 0.0382(18) 0.0154(15) 0.0172(15) 0.0037(15)
C16 0.0367(19) 0.0360(19) 0.046(2) 0.0191(15) 0.0205(16) 0.0064(15)
C17 0.040(2) 0.042(2) 0.050(2) 0.0176(17) 0.0271(17) 0.0113(16)
C18 0.043(2) 0.040(2) 0.058(2) 0.0251(18) 0.0268(19) 0.0133(17)
C19 0.089(4) 0.052(3) 0.056(3) 0.030(2) 0.019(2) 0.027(2)
C20 0.090(4) 0.093(4) 0.092(4) 0.060(3) 0.047(3) 0.031(3)
C21 0.0348(19) 0.0352(19) 0.0409(19) 0.0160(15) 0.0181(15) 0.0086(15)
C22 0.038(2) 0.045(2) 0.053(2) 0.0255(17) 0.0192(17) 0.0115(17)
C23 0.054(3) 0.059(3) 0.076(3) 0.033(2) 0.031(2) 0.028(2)
C24 0.068(3) 0.053(3) 0.088(3) 0.043(2) 0.038(3) 0.031(2)
C25 0.058(3) 0.053(3) 0.065(3) 0.038(2) 0.024(2) 0.007(2)
C26 0.041(2) 0.048(2) 0.049(2) 0.0221(18) 0.0220(18) 0.0081(17)

loop_
_atom_type_symbol
_atom_type_description
_atom_type_scat_dispersion_real
_atom_type_scat_dispersion_imag
_atom_type_scat_source
C C 0.0033 0.0016 'International Tables Vol C Tables 4.2.6.8 and 6.1.1.4'
H H 0.0000 0.0000 'International Tables Vol C Tables 4.2.6.8 and 6.1.1.4'
N N 0.0061 0.0033 'International Tables Vol C Tables 4.2.6.8 and 6.1.1.4'
O O 0.0106 0.0060 'International Tables Vol C Tables 4.2.6.8 and 6.1.1.4'

loop_
_geom_angle_atom_site_label_1
_geom_angle_atom_site_label_2
_geom_angle_atom_site_label_3
_geom_angle
C8 N1 C1 108.3(3)
C8 N1 C15 123.2(3)
C1 N1 C15 125.4(3)
C17 N2 C15 106.0(3)
C17 N2 C21 125.3(3)
C15 N2 C21 128.6(3)
C17 N3 C16 105.1(3)
C18 O1 C19 115.4(3)
C2 C1 N1 108.4(3)
C2 C1 C9 129.3(3)
N1 C1 C9 122.3(3)
C1 C2 C3 108.9(3)
C1 C2 H2 125.5
C3 C2 H2 125.5
C4 C3 C8 119.3(4)
C4 C3 C2 134.7(4)
C8 C3 C2 106.0(3)
C5 C4 C3 119.7(4)
C5 C4 H4 120.2
C3 C4 H4 120.2
C4 C5 C6 120.0(4)
C4 C5 H5 120.0
C6 C5 H5 120.0
C7 C6 C5 122.2(4)
C7 C6 H6 118.9
C5 C6 H6 118.9
C6 C7 C8 117.1(4)
C6 C7 H7 121.5
C8 C7 H7 121.5
N1 C8 C7 130.0(4)
N1 C8 C3 108.4(3)
C7 C8 C3 121.6(4)
C14 C9 C10 118.4(4)
C14 C9 C1 122.7(4)
C10 C9 C1 118.9(3)
C11 C10 C9 120.7(4)
C11 C10 H10 119.7
C9 C10 H10 119.7
C12 C11 C10 119.7(4)
C12 C11 H11 120.1
C10 C11 H11 120.1
C13 C12 C11 120.4(4)
C13 C12 H12 119.8
C11 C12 H12 119.8
C12 C13 C14 119.9(5)
C12 C13 H13 120.1
C14 C13 H13 120.1
C13 C14 C9 120.9(4)
C13 C14 H14 119.5
C9 C14 H14 119.5
C16 C15 N2 105.8(3)
C16 C15 N1 132.6(3)
N2 C15 N1 121.6(3)
C15 C16 N3 110.4(3)
C15 C16 C18 130.7(4)
N3 C16 C18 118.9(3)
N3 C17 N2 112.7(4)
N3 C17 H17 123.7
N2 C17 H17 123.7
O2 C18 O1 124.7(4)
O2 C18 C16 123.8(4)
O1 C18 C16 111.5(3)
O1 C19 C20 110.6(4)
O1 C19 H19A 109.5
C20 C19 H19A 109.5
O1 C19 H19B 109.5
C20 C19 H19B 109.5
H19A C19 H19B 108.1
C19 C20 H20A 109.5
C19 C20 H20B 109.5
H20A C20 H20B 109.5
C19 C20 H20C 109.5
H20A C20 H20C 109.5
H20B C20 H20C 109.5
C26 C21 C22 121.0(4)
C26 C21 N2 119.8(3)
C22 C21 N2 119.2(3)
C23 C22 C21 118.8(4)
C23 C22 H22 120.6
C21 C22 H22 120.6
C22 C23 C24 120.7(4)
C22 C23 H23 119.7
C24 C23 H23 119.7
C25 C24 C23 119.6(4)
C25 C24 H24 120.2
C23 C24 H24 120.2
C24 C25 C26 120.9(4)
C24 C25 H25 119.5
C26 C25 H25 119.5
C21 C26 C25 119.0(4)
C21 C26 H26 120.5
C25 C26 H26 120.5

loop_
_geom_bond_atom_site_label_1
_geom_bond_atom_site_label_2
_geom_bond_distance
N1 C8 1.388(5)
N1 C1 1.402(5)
N1 C15 1.405(5)
N2 C17 1.363(5)
N2 C15 1.371(5)
N2 C21 1.424(5)
N3 C17 1.299(5)
N3 C16 1.369(5)
O1 C18 1.335(5)
O1 C19 1.453(5)
O2 C18 1.186(5)
C1 C2 1.355(6)
C1 C9 1.466(6)
C2 C3 1.435(6)
C2 H2 0.9300
C3 C4 1.382(6)
C3 C8 1.403(6)
C4 C5 1.370(7)
C4 H4 0.9300
C5 C6 1.391(7)
C5 H5 0.9300
C6 C7 1.373(6)
C6 H6 0.9300
C7 C8 1.389(6)
C7 H7 0.9300
C9 C14 1.380(6)
C9 C10 1.388(6)
C10 C11 1.377(6)
C10 H10 0.9300
C11 C12 1.371(7)
C11 H11 0.9300
C12 C13 1.369(7)
C12 H12 0.9300
C13 C14 1.373(6)
C13 H13 0.9300
C14 H14 0.9300
C15 C16 1.365(5)
C16 C18 1.477(5)
C17 H17 0.9300
C19 C20 1.495(8)
C19 H19A 0.9700
C19 H19B 0.9700
C20 H20A 0.9600
C20 H20B 0.9600
C20 H20C 0.9600
C21 C26 1.366(5)
C21 C22 1.403(6)
C22 C23 1.370(6)
C22 H22 0.9300
C23 C24 1.376(7)
C23 H23 0.9300
C24 C25 1.376(7)
C24 H24 0.9300
C25 C26 1.380(6)
C25 H25 0.9300
C26 H26 0.9300

loop_
_geom_torsion_atom_site_label_1
_geom_torsion_atom_site_label_2
_geom_torsion_atom_site_label_3
_geom_torsion_atom_site_label_4
_geom_torsion
C8 N1 C1 C2 -2.3(4)
C15 N1 C1 C2 -163.0(3)
C8 N1 C1 C9 177.3(3)
C15 N1 C1 C9 16.6(5)
N1 C1 C2 C3 1.5(4)
C9 C1 C2 C3 -178.1(4)
C1 C2 C3 C4 178.7(4)
C1 C2 C3 C8 -0.1(4)
C8 C3 C4 C5 2.1(6)
C2 C3 C4 C5 -176.7(4)
C3 C4 C5 C6 -0.9(7)
C4 C5 C6 C7 0.0(7)
C5 C6 C7 C8 -0.2(6)
C1 N1 C8 C7 -175.6(4)
C15 N1 C8 C7 -14.4(6)
C1 N1 C8 C3 2.2(4)
C15 N1 C8 C3 163.4(3)
C6 C7 C8 N1 178.9(4)
C6 C7 C8 C3 1.4(6)
C4 C3 C8 N1 179.6(3)
C2 C3 C8 N1 -1.3(4)
C4 C3 C8 C7 -2.4(6)
C2 C3 C8 C7 176.7(3)
C2 C1 C9 C14 -140.5(4)
N1 C1 C9 C14 39.9(5)
C2 C1 C9 C10 39.9(6)
N1 C1 C9 C10 -139.6(4)
C14 C9 C10 C11 0.8(6)
C1 C9 C10 C11 -179.7(4)
C9 C10 C11 C12 -1.2(7)
C10 C11 C12 C13 0.7(8)
C11 C12 C13 C14 0.0(8)
C12 C13 C14 C9 -0.4(7)
C10 C9 C14 C13 0.0(6)
C1 C9 C14 C13 -179.5(4)
C17 N2 C15 C16 0.6(4)
C21 N2 C15 C16 177.2(3)
C17 N2 C15 N1 178.5(3)
C21 N2 C15 N1 -5.0(5)
C8 N1 C15 C16 73.1(5)
C1 N1 C15 C16 -129.0(4)
C8 N1 C15 N2 -104.2(4)
C1 N1 C15 N2 53.8(5)
N2 C15 C16 N3 0.6(4)
N1 C15 C16 N3 -176.9(4)
N2 C15 C16 C18 -178.6(4)
N1 C15 C16 C18 3.9(7)
C17 N3 C16 C15 -1.7(4)
C17 N3 C16 C18 177.7(3)
C16 N3 C17 N2 2.1(4)
C15 N2 C17 N3 -1.7(4)
C21 N2 C17 N3 -178.5(3)
C19 O1 C18 O2 6.8(6)
C19 O1 C18 C16 -174.3(4)
C15 C16 C18 O2 179.6(4)
N3 C16 C18 O2 0.4(6)
C15 C16 C18 O1 0.7(6)
N3 C16 C18 O1 -178.5(3)
C18 O1 C19 C20 83.8(5)
C17 N2 C21 C26 48.0(5)
C15 N2 C21 C26 -128.0(4)
C17 N2 C21 C22 -131.5(4)
C15 N2 C21 C22 52.5(5)
C26 C21 C22 C23 0.4(6)
N2 C21 C22 C23 179.8(4)
C21 C22 C23 C24 -0.7(7)
C22 C23 C24 C25 0.0(8)
C23 C24 C25 C26 1.0(8)
C22 C21 C26 C25 0.6(6)
N2 C21 C26 C25 -178.8(4)
C24 C25 C26 C21 -1.3(7)
